data_2007111
loop_
_publ_author_name
'Craig, Fiona J.'
'Kennedy, Alan R.'
'Mulvey, Robert E.'

_publ_section_title
;
 Chloro(dibenzylamine-<i>N</i>)dimethylaluminium(III)
;
_journal_issue 3
_journal_name_full 'Acta Crystallographica Section C'
_journal_page_first 335
_journal_page_last 337
_journal_paper_doi 10.1107/S010827019701679X
_journal_volume 54
_journal_year 1998
_chemical_formula_iupac '[Al Cl (C1 H3)2 (C14 H15 N1)]'
_chemical_formula_moiety 'C16 H21 Al Cl N'
_chemical_formula_sum 'C16 H21 Al Cl N'
_chemical_formula_weight 289.78
_space_group_IT_number 2
_symmetry_cell_setting triclinic
_symmetry_space_group_name_Hall '-P 1'
_symmetry_space_group_name_H-M 'P -1'
_audit_creation_method 'from TEXRAY.INF file'
_cell_angle_alpha 93.12(2)
_cell_angle_beta 112.80(2)
_cell_angle_gamma 108.05(2)
_cell_formula_units_Z 2
_cell_length_a 9.720(2)
_cell_length_b 9.735(2)
_cell_length_c 10.111(2)
_cell_measurement_reflns_used 24
_cell_measurement_temperature 295
_cell_measurement_theta_max 21.3
_cell_measurement_theta_min 18.5
_cell_volume 821.8(4)
_computing_cell_refinement 'MSC/AFC Diffractometer Control Software'
_computing_data_collection
;
MSC/AFC Diffractometer Control Software (Molecular Structure
Corporation, 1985)
;
_computing_data_reduction 'TEXSAN (Molecular Structure Corporation, 1993)'
_computing_publication_material TEXSAN
_computing_structure_refinement TEXSAN
_computing_structure_solution 'SIR (Burla et al., 1989)'
_diffrn_ambient_temperature 295
_diffrn_measurement_device 'Rigaku AFC7S'
_diffrn_measurement_method \w/2\q
_diffrn_radiation_monochromator graphite
_diffrn_radiation_source 'X-ray tube'
_diffrn_radiation_type MoK\a
_diffrn_radiation_wavelength 0.71069
_diffrn_reflns_av_R_equivalents 0.030
_diffrn_reflns_limit_h_max 12
_diffrn_reflns_limit_h_min 0
_diffrn_reflns_limit_k_max 12
_diffrn_reflns_limit_k_min -12
_diffrn_reflns_limit_l_max 13
_diffrn_reflns_limit_l_min -13
_diffrn_reflns_number 4008
_diffrn_reflns_theta_max 27.5
_diffrn_reflns_theta_min 2.5
_diffrn_standards_decay_% none
_diffrn_standards_interval_count 150
_diffrn_standards_number 3
_exptl_absorpt_coefficient_mu 0.273
_exptl_absorpt_correction_type none
_exptl_crystal_colour colourless
_exptl_crystal_density_diffrn 1.171
_exptl_crystal_density_meas ?
_exptl_crystal_description block
_exptl_crystal_F_000 308
_exptl_crystal_size_max 0.50
_exptl_crystal_size_mid 0.40
_exptl_crystal_size_min 0.40
_refine_diff_density_max 0.23
_refine_diff_density_min -0.22
_refine_ls_extinction_coef 6.5E-6(6)
_refine_ls_extinction_method 'Zachariasen (1968) type 2, Gaussian isotropic'
_refine_ls_goodness_of_fit_obs 1.614
_refine_ls_hydrogen_treatment refall
_refine_ls_matrix_type full
_refine_ls_number_constraints 0
_refine_ls_number_parameters 257
_refine_ls_number_reflns 2514
_refine_ls_number_restraints 0
_refine_ls_R_factor_all 0.077
_refine_ls_R_factor_obs .036
_refine_ls_shift/esd_max 0.002
_refine_ls_structure_factor_coef F
_refine_ls_weighting_details 'w = 1/\s^2^(F)'
_refine_ls_weighting_scheme calc
_refine_ls_wR_factor_all 0.048
_refine_ls_wR_factor_obs .043
_reflns_number_observed 2514
_reflns_number_total 3787
_reflns_observed_criterion I>1.5\s(I)
_cod_data_source_file mu1362.cif
_cod_data_source_block 1
_cod_depositor_comments
;
The following automatic conversions were performed:

'_exptl_crystal_density_meas' value 'none' was changed to '?' - the
value is perceived as not measured.

Automatic conversion script
Id: cif_fix_values 3008 2015-01-20 13:52:24Z robertas 

The following automatic conversions were performed:

'_refine_ls_weighting_scheme' value 'w = 1/\s^2^(F)' was changed to
'calc'. New tag '_refine_ls_weighting_details' was created. The value
of the new tag was set to 'w = 1/\s^2^(F)'.

Automatic conversion script
Id: cif_fix_values 3143 2015-03-26 13:38:13Z robertas 
;
_cod_original_cell_volume 821.8(3)
_cod_database_code 2007111

loop_
_symmetry_equiv_pos_as_xyz
'  +x,  +y,  +z'
'  -x,  -y,  -z'

loop_
_atom_site_aniso_label
_atom_site_aniso_U_11
_atom_site_aniso_U_22
_atom_site_aniso_U_33
_atom_site_aniso_U_12
_atom_site_aniso_U_13
_atom_site_aniso_U_23
Cl1 .0479(3) .0605(4) .0478(3) .0174(3) .0123(2) -.0033(2)
Al1 .0381(3) .0429(3) .0423(3) .0167(3) .0166(2) .0103(3)
N1 .0363(8) .0398(9) .0383(8) .0142(7) .0143(7) .0030(7)
C1 .068(2) .055(2) .065(2) .0240(10) .039(2) .0280(10)
C2 .0430(10) .0590(10) .0550(10) .0240(10) .0190(10) .0070(10)
C3 .0380(10) .0500(10) .0510(10) .0117(10) .0127(9) -.0060(10)
C4 .0372(10) .0450(10) .0385(10) .0115(9) .0057(8) -.0047(9)
C5 .0570(10) .0500(10) .0600(10) .0180(10) .0130(10) -.0030(10)
C6 .066(2) .069(2) .093(2) .030(2) .011(2) -.027(2)
C7 .055(2) .109(3) .085(2) .016(2) .0210(10) -.049(2)
C8 .069(2) .103(2) .053(2) .004(2) .0290(10) -.017(2)
C9 .0610(10) .059(2) .0460(10) .0130(10) .0150(10) -.0010(10)
C10 .0500(10) .0620(10) .0430(10) .0320(10) .0174(10) .0060(10)
C11 .0410(10) .0460(10) .0410(10) .0201(9) .0143(8) .0017(8)
C12 .0420(10) .065(2) .077(2) .0180(10) .0240(10) .0240(10)
C13 .069(2) .078(2) .078(2) .0350(10) .0310(10) .038(2)
C14 .0560(10) .080(2) .0590(10) .0400(10) .0140(10) .0140(10)
C15 .0390(10) .070(2) .0630(10) .0220(10) .0200(10) .0010(10)
C16 .0490(10) .0530(10) .0530(10) .0220(10) .0260(10) .0090(10)

loop_
_atom_site_label
_atom_site_fract_x
_atom_site_fract_y
_atom_site_fract_z
_atom_site_U_iso_or_equiv
_atom_site_thermal_displace_type
_atom_site_calc_flag
_atom_site_calc_attached_atom
Cl1 1.01751(6) .43879(6) 1.20802(6) .0560(3) Uani ? ?
Al1 .89156(7) .23232(7) 1.04290(6) .0408(3) Uani ? ?
N1 .7224(2) .2831(2) .8836(2) .0388(6) Uani ? ?
C1 .7677(4) .0771(4) 1.1143(4) .0580(10) Uani ? ?
C2 1.0431(3) .2048(3) .9724(3) .0516(9) Uani ? ?
C3 .6023(2) .1523(3) .7644(3) .0505(9) Uani ? ?
C4 .6753(2) .0873(2) .6830(2) .0452(8) Uani ? ?
C5 .6823(3) -.0515(3) .6919(3) .0611(10) Uani ? ?
C6 .7466(4) -.1113(4) .6149(4) .0830(10) Uani ? ?
C7 .8054(3) -.0333(5) .5288(4) .0930(10) Uani ? ?
C8 .7988(3) .1044(4) .5170(3) .0830(10) Uani ? ?
C9 .7331(3) .1642(3) .5936(2) .0610(10) Uani ? ?
C10 .6399(3) .3596(3) .9438(2) .0500(9) Uani ? ?
C11 .5111(2) .3991(2) .8304(2) .0429(8) Uani ? ?
C12 .5449(3) .4964(3) .7433(3) .0621(10) Uani ? ?
C13 .4256(3) .5324(3) .6405(3) .0720(10) Uani ? ?
C14 .2707(3) .4738(3) .6254(3) .0640(10) Uani ? ?
C15 .2357(3) .3774(3) .7112(3) .0580(10) Uani ? ?
C16 .3546(3) .3399(2) .8128(2) .0496(9) Uani ? ?
H1 .727(4) .112(3) 1.145(3) .080(10) Uiso ? ?
H2 .827(4) .061(3) 1.183(4) .090(10) Uiso ? ?
H3 .720(4) .011(3) 1.054(4) .090(10) Uiso ? ?
H4 1.122(4) .205(3) 1.043(3) .084(9) Uiso ? ?
H5 1.070(4) .284(4) .922(3) .110(10) Uiso ? ?
H6 1.001(4) .120(4) .900(3) .102(10) Uiso ? ?
H7 .770(2) .345(2) .847(2) .040(6) Uiso ? ?
H8 .554(3) .086(3) .809(3) .064(7) Uiso ? ?
H9 .522(3) .186(3) .695(3) .069(7) Uiso ? ?
H10 .648(3) -.101(3) .749(3) .068(8) Uiso ? ?
H11 .755(3) -.204(4) .629(3) .096(10) Uiso ? ?
H12 .853(4) -.068(4) .478(4) .130(10) Uiso ? ?
H13 .834(4) .160(3) .453(3) .100(10) Uiso ? ?
H14 .726(3) .254(3) .588(2) .056(7) Uiso ? ?
H15 .723(3) .450(3) 1.009(2) .053(6) Uiso ? ?
H16 .599(3) .295(2) .998(2) .053(6) Uiso ? ?
H17 .645(3) .532(3) .751(3) .068(7) Uiso ? ?
H18 .447(4) .602(3) .580(3) .102(10) Uiso ? ?
H19 .197(3) .497(3) .558(3) .086(9) Uiso ? ?
H20 .132(3) .335(3) .706(3) .077(8) Uiso ? ?
H21 .333(3) .276(3) .872(3) .065(7) Uiso ? ?

loop_
_atom_type_symbol
_atom_type_scat_dispersion_real
_atom_type_scat_dispersion_imag
_atom_type_scat_source
C 0.003 0.002 'International Tables'
H 0.000 0.000 'International Tables'
Al 0.064 0.051 'International Tables'
Cl 0.148 0.159 'International Tables'
N 0.006 0.003 'International Tables'

loop_
_geom_angle_atom_site_label_1
_geom_angle_atom_site_label_2
_geom_angle_atom_site_label_3
_geom_angle
_geom_angle_publ_flag
Cl1 Al1 N1 101.84(5) yes
Cl1 Al1 C1 110.00(10) yes
Cl1 Al1 C2 107.00(8) yes
N1 Al1 C1 103.90(10) yes
N1 Al1 C2 109.43(9) yes
C1 Al1 C2 122.80(10) yes
Al1 N1 C3 113.00(10) yes
Al1 N1 C10 112.10(10) yes
C3 N1 C10 110.7(2) yes
N1 C3 C4 112.9(2) yes
C3 C4 C5 121.4(2) no
C3 C4 C9 120.3(2) no
C5 C4 C9 118.3(2) no
C4 C5 C6 121.0(3) no
C5 C6 C7 120.1(3) no
C6 C7 C8 120.1(3) no
C7 C8 C9 119.9(3) no
C4 C9 C8 120.7(3) no
N1 C10 C11 114.8(2) yes
C10 C11 C12 121.6(2) no
C10 C11 C16 120.3(2) no
C12 C11 C16 118.1(2) no
C11 C12 C13 120.9(2) no
C12 C13 C14 120.3(2) no
C13 C14 C15 119.3(2) no
C14 C15 C16 120.4(2) no
C11 C16 C15 120.9(2) no

loop_
_geom_bond_atom_site_label_1
_geom_bond_atom_site_label_2
_geom_bond_site_symmetry_1
_geom_bond_site_symmetry_2
_geom_bond_distance
_geom_bond_publ_flag
Cl1 Al1 ? ? 2.2027(8) yes
Al1 N1 ? ? 2.020(2) yes
Al1 C1 ? ? 1.979(3) yes
Al1 C2 ? ? 1.946(2) yes
N1 C3 ? ? 1.502(3) yes
N1 C10 ? ? 1.505(3) yes
C3 C4 ? ? 1.502(3) yes
C4 C5 ? ? 1.380(3) no
C4 C9 ? ? 1.378(3) no
C5 C6 ? ? 1.375(4) no
C6 C7 ? ? 1.360(5) no
C7 C8 ? ? 1.371(5) no
C8 C9 ? ? 1.382(4) no
C10 C11 ? ? 1.505(3) no
C11 C12 ? ? 1.380(3) no
C11 C16 ? ? 1.384(3) no
C12 C13 ? ? 1.380(3) no
C13 C14 ? ? 1.377(4) no
C14 C15 ? ? 1.367(4) no
C15 C16 ? ? 1.380(3) no
N1 H7 ? ? .83(2) no
C1 H1 ? ? .73(3) no
C1 H2 ? ? .77(3) no
C1 H3 ? ? .74(3) no
C2 H4 ? ? .82(3) no
C2 H5 ? ? .97(3) no
C2 H6 ? ? .93(3) no
C3 H8 ? ? .92(2) no
C3 H9 ? ? .98(2) no
C5 H10 ? ? .87(2) no
C6 H11 ? ? .95(3) no
C7 H12 ? ? .92(4) no
C8 H13 ? ? .96(3) no
C9 H14 ? ? .90(2) no
C10 H15 ? ? .97(2) no
C10 H16 ? ? .95(2) no
C12 H17 ? ? .90(2) no
C13 H18 ? ? .97(3) no
C14 H19 ? ? .88(3) no
C15 H20 ? ? .94(3) no
C16 H21 ? ? .91(2) no

loop_
_geom_torsion_atom_site_label_1
_geom_torsion_atom_site_label_2
_geom_torsion_atom_site_label_3
_geom_torsion_atom_site_label_4
_geom_torsion
_geom_torsion_publ_flag
Cl1 Al1 N1 C3 -171.60(10) yes
Cl1 Al1 N1 C10 -45.7(2) yes
Al1 N1 C3 C4 -63.1(2) yes
Al1 N1 C10 C11 -179.4(2) yes
C3 N1 C10 C11 -52.2(3) yes
C4 C3 N1 C10 170.2(2) yes
